data_2106944
loop_
_publ_author_name
'van Smaalen, S.'
'Meetsma, A.'
'de Boer, J.L.'
'Wiegers, G.A.'

_publ_section_title
;
 Determination of the modulated structure of the inorganic misfit layer
 compound (Pb S)1.18 Ti S2
;
_journal_name_full 'Acta Crystallographica B (39,1983-)'
_journal_page_first 314
_journal_page_last 325
_journal_volume 47
_journal_year 1991
_chemical_formula_sum 'Pb S'
_chemical_name_systematic '((Pb S)1.18 Ti S2).8475'
_space_group_IT_number 12
_symmetry_space_group_name_Hall '-C 2y'
_symmetry_space_group_name_H-M 'C 1 2/m 1'
_cell_angle_alpha 90
_cell_angle_beta 95.27
_cell_angle_gamma 90
_cell_formula_units_Z 4
_cell_length_a 5.881
_cell_length_b 5.8
_cell_length_c 11.759
_cell_volume 399.402
_citation_journal_id_ASTM ASBSDK
_cod_data_source_file vanSmaalen_ASBSDK_1991_9.cif
_cod_data_source_block Pb1S1
_cod_original_cell_volume 399.4017
_cod_original_formula_sum 'Pb1 S1'
_cod_database_code 2106944

loop_
_symmetry_equiv_pos_as_xyz
x,y,z
-x,y,-z
-x,-y,-z
x,-y,z
x+1/2,y+1/2,z
-x+1/2,y+1/2,-z
-x+1/2,-y+1/2,-z
x+1/2,-y+1/2,z

loop_
_atom_site_label
_atom_site_type_symbol
_atom_site_fract_x
_atom_site_fract_y
_atom_site_fract_z
_atom_site_occupancy
_atom_site_U_iso_or_equiv
Pb1 Pb+2 0.2756 0.5 0.63638 1 0.0
S1 S-2 0.2684 0 0.5986 1 0.0
